data_2201491
loop_
_publ_author_name
'Tran, Dat T.'
'Zavalij, Peter Y.'
'Oliver, Scott R. J.'

_publ_section_title
;
 Tetrafluorodipyridinegermanium, [GeF~4~(C~5~H~5~N)~2~]
;
_journal_issue 12
_journal_name_full 'Acta Crystallographica Section E'
_journal_page_first m742
_journal_page_last m743
_journal_paper_doi 10.1107/S1600536802020408
_journal_volume 58
_journal_year 2002
_chemical_formula_iupac '[Ge F4 (C5 H5 N)2]'
_chemical_formula_moiety 'C10 H10 F4 Ge N2'
_chemical_formula_sum 'C10 H10 F4 Ge N2'
_chemical_formula_weight 306.79
_chemical_name_systematic ?
_space_group_IT_number 2
_symmetry_cell_setting triclinic
_symmetry_space_group_name_Hall '-P 1'
_symmetry_space_group_name_H-M 'P -1'
_atom_sites_solution_hydrogens geom
_atom_sites_solution_primary direct
_atom_sites_solution_secondary difmap
_audit_creation_method SHELXL-97
_cell_angle_alpha 115.138(4)
_cell_angle_beta 94.921(4)
_cell_angle_gamma 109.954(4)
_cell_formula_units_Z 1
_cell_length_a 6.4729(13)
_cell_length_b 7.0928(14)
_cell_length_c 7.2643(14)
_cell_measurement_reflns_used 758
_cell_measurement_temperature 298
_cell_measurement_theta_max 43.677
_cell_measurement_theta_min 6.437
_cell_volume 273.16(9)
_computing_cell_refinement 'SAINT (Bruker, 1999)'
_computing_data_collection 'SMART (Bruker, 1999)'
_computing_data_reduction SAINT
_computing_molecular_graphics 'ORTEP-3 (Farrugia, 1997) and ATOMS (Dowty,1999)'
_computing_publication_material SHELXL97
_computing_structure_refinement 'SHELXL97 (Sheldrick, 1997)'
_computing_structure_solution 'SHELXS90 (Sheldrick, 1990)'
_diffrn_ambient_temperature 298
_diffrn_measured_fraction_theta_full 1.000
_diffrn_measured_fraction_theta_max 1.000
_diffrn_measurement_device_type 'Bruker SmartApex CCD area-detector'
_diffrn_measurement_method \w
_diffrn_radiation_monochromator graphite
_diffrn_radiation_source 'fine-focus sealed tube'
_diffrn_radiation_type MoK\a
_diffrn_radiation_wavelength 0.71073
_diffrn_reflns_av_R_equivalents 0.0584
_diffrn_reflns_av_sigmaI/netI 0.1019
_diffrn_reflns_limit_h_max 7
_diffrn_reflns_limit_h_min -7
_diffrn_reflns_limit_k_max 8
_diffrn_reflns_limit_k_min -8
_diffrn_reflns_limit_l_max 8
_diffrn_reflns_limit_l_min -8
_diffrn_reflns_number 2925
_diffrn_reflns_theta_full 25.35
_diffrn_reflns_theta_max 25.35
_diffrn_reflns_theta_min 3.22
_diffrn_standards_decay_% 0.92
_exptl_absorpt_coefficient_mu 2.836
_exptl_absorpt_correction_T_max 0.8928
_exptl_absorpt_correction_T_min 0.8272
_exptl_absorpt_correction_type multi-scan
_exptl_absorpt_process_details '(XPREP; Sheldrick, 1997)'
_exptl_crystal_colour colorless
_exptl_crystal_density_diffrn 1.865
_exptl_crystal_density_method 'not measured'
_exptl_crystal_description needle
_exptl_crystal_F_000 152
_exptl_crystal_size_max 0.17
_exptl_crystal_size_mid 0.05
_exptl_crystal_size_min 0.04
_refine_diff_density_max 0.412
_refine_diff_density_min -0.380
_refine_ls_extinction_method none
_refine_ls_goodness_of_fit_ref 0.769
_refine_ls_hydrogen_treatment constr
_refine_ls_matrix_type full
_refine_ls_number_parameters 81
_refine_ls_number_reflns 1007
_refine_ls_number_restraints 0
_refine_ls_restrained_S_all 0.769
_refine_ls_R_factor_all 0.0517
_refine_ls_R_factor_gt 0.0386
_refine_ls_shift/su_max <0.001
_refine_ls_shift/su_mean 0.000
_refine_ls_structure_factor_coef Fsqd
_refine_ls_weighting_details 'w = 1/[\s^2^(Fo^2^)+(0.007P)^2^] where P = (Fo^2^+2Fc^2^)/3'
_refine_ls_weighting_scheme calc
_refine_ls_wR_factor_gt 0.0492
_refine_ls_wR_factor_ref 0.0515
_reflns_number_gt 778
_reflns_number_total 1007
_reflns_threshold_expression I>2\s(I)
_cod_data_source_file fl6007.cif
_cod_data_source_block I
_cod_depositor_comments
;
The following automatic conversions were performed:
'_symmetry_cell_setting' value 'Triclinic' changed to 'triclinic'
according to '/home/saulius/struct/CIF-dictionaries/cif_core.dic'
dictionary named 'cif_core.dic' version 2.4.1 from 2010-06-29.

Automatic conversion script
Id: cif_fix_enum 1527 2010-12-29 10:47:43Z saulius 

The following automatic conversions were performed:

'_symmetry_cell_setting' value 'Triclinic' changed to 'triclinic'
according to /home/saulius/struct/CIF-dictionaries/cif_core.dic
dictionary named 'cif_core.dic' version 2.4.1 from 2010-06-29.

Automatic conversion script
Id: cif_fix_values 1715 2011-07-08 13:25:40Z adriana 
;
_cod_database_code 2201491
_cod_database_fobs_code 2201491

loop_
_symmetry_equiv_pos_as_xyz
'x, y, z'
'-x, -y, -z'

loop_
_atom_site_label
_atom_site_fract_x
_atom_site_fract_y
_atom_site_fract_z
_atom_site_U_iso_or_equiv
_atom_site_adp_type
_atom_site_calc_flag
_atom_site_refinement_flags
_atom_site_occupancy
_atom_site_disorder_assembly
_atom_site_disorder_group
_atom_site_type_symbol
Ge1 0.5000 0.5000 0.5000 0.0361(2) Uani d S 1 . . Ge
F1 0.3876(3) 0.6030(3) 0.3512(3) 0.0521(6) Uani d . 1 . . F
F2 0.3697(3) 0.6146(3) 0.6981(3) 0.0507(6) Uani d . 1 . . F
N1 0.2178(5) 0.2019(4) 0.3534(4) 0.0360(8) Uani d . 1 . . N
C1 0.0135(5) 0.1950(4) 0.2899(4) 0.0411(10) Uani d . 1 . . C
H1 0.0023 0.3306 0.3150 0.058(12) Uiso calc R 1 . . H
C5 0.2334(5) 0.0057(4) 0.3173(4) 0.0450(10) Uani d R 1 . . C
H5 0.3746 0.0086 0.3598 0.044(10) Uiso d R 1 . . H
C2 -0.1812(7) -0.0091(6) 0.1879(6) 0.0487(11) Uani d . 1 . . C
H2 -0.3213 -0.0109 0.1436 0.040(11) Uiso calc R 1 . . H
C4 0.0430(7) -0.2008(6) 0.2186(6) 0.0488(11) Uani d . 1 . . C
H4 0.0566 -0.3345 0.1968 0.069(13) Uiso calc R 1 . . H
C3 -0.1649(7) -0.2090(7) 0.1528(6) 0.0526(11) Uani d . 1 . . C
H3 -0.2938 -0.3478 0.0852 0.057(12) Uiso calc R 1 . . H

loop_
_atom_site_aniso_label
_atom_site_aniso_U_11
_atom_site_aniso_U_22
_atom_site_aniso_U_33
_atom_site_aniso_U_12
_atom_site_aniso_U_13
_atom_site_aniso_U_23
Ge1 0.0308(4) 0.0350(3) 0.0416(4) 0.0131(3) 0.0050(3) 0.0193(3)
F1 0.0456(14) 0.0450(13) 0.0606(15) 0.0128(11) -0.0061(12) 0.0298(12)
F2 0.0449(14) 0.0438(12) 0.0537(15) 0.0189(11) 0.0205(13) 0.0140(11)
N1 0.0298(19) 0.0360(18) 0.040(2) 0.0125(15) 0.0049(16) 0.0189(16)
C1 0.042(3) 0.043(2) 0.041(3) 0.021(2) 0.011(2) 0.020(2)
C5 0.045(3) 0.043(2) 0.050(3) 0.022(2) 0.006(2) 0.024(2)
C2 0.030(3) 0.060(3) 0.047(3) 0.014(2) 0.006(2) 0.024(2)
C4 0.056(3) 0.033(2) 0.045(3) 0.012(2) 0.003(2) 0.017(2)
C3 0.047(3) 0.042(3) 0.049(3) 0.004(2) 0.006(2) 0.018(2)

loop_
_atom_type_symbol
_atom_type_description
_atom_type_scat_dispersion_real
_atom_type_scat_dispersion_imag
_atom_type_scat_source
C C 0.0033 0.0016 'International Tables Vol C Tables 4.2.6.8 and 6.1.1.4'
H H 0.0000 0.0000 'International Tables Vol C Tables 4.2.6.8 and 6.1.1.4'
N N 0.0061 0.0033 'International Tables Vol C Tables 4.2.6.8 and 6.1.1.4'
F F 0.0171 0.0103 'International Tables Vol C Tables 4.2.6.8 and 6.1.1.4'
Ge Ge 0.1547 1.8001 'International Tables Vol C Tables 4.2.6.8 and 6.1.1.4'

loop_
_geom_angle_atom_site_label_1
_geom_angle_atom_site_label_2
_geom_angle_atom_site_label_3
_geom_angle_site_symmetry_1
_geom_angle_site_symmetry_3
_geom_angle
_geom_angle_publ_flag
F2 Ge1 F2 . 2_666 180.00(11) yes
F2 Ge1 F1 . 2_666 90.04(9) yes
F2 Ge1 F1 2_666 2_666 89.96(9) yes
F2 Ge1 F1 . . 89.96(9) ?
F2 Ge1 F1 2_666 . 90.04(9) ?
F1 Ge1 F1 2_666 . 180.0 ?
F2 Ge1 N1 . 2_666 89.94(10) yes
F2 Ge1 N1 2_666 2_666 90.06(10) yes
F1 Ge1 N1 2_666 2_666 90.18(10) yes
F1 Ge1 N1 . 2_666 89.82(10) yes
F2 Ge1 N1 . . 90.06(10) ?
F2 Ge1 N1 2_666 . 89.94(10) ?
F1 Ge1 N1 2_666 . 89.82(10) ?
F1 Ge1 N1 . . 90.18(10) ?
N1 Ge1 N1 2_666 . 180.0 yes
C1 N1 C5 . . 119.0(3) ?
C1 N1 Ge1 . . 121.14(18) ?
C5 N1 Ge1 . . 119.83(19) ?
N1 C1 C2 . . 121.6(3) ?
N1 C1 H1 . . 119.2 ?
C2 C1 H1 . . 119.2 ?
N1 C5 C4 . . 121.2(3) ?
N1 C5 H5 . . 119.7 ?
C4 C5 H5 . . 119.2 ?
C3 C2 C1 . . 119.2(4) ?
C3 C2 H2 . . 120.4 ?
C1 C2 H2 . . 120.4 ?
C3 C4 C5 . . 120.1(4) ?
C3 C4 H4 . . 120.0 ?
C5 C4 H4 . . 120.0 ?
C4 C3 C2 . . 119.0(4) ?
C4 C3 H3 . . 120.5 ?
C2 C3 H3 . . 120.5 ?

loop_
_geom_bond_atom_site_label_1
_geom_bond_atom_site_label_2
_geom_bond_site_symmetry_2
_geom_bond_distance
_geom_bond_publ_flag
Ge1 F2 . 1.7678(19) yes
Ge1 F2 2_666 1.7678(19) ?
Ge1 F1 2_666 1.7696(18) yes
Ge1 F1 . 1.7696(18) ?
Ge1 N1 2_666 2.014(3) yes
Ge1 N1 . 2.014(3) ?
N1 C1 . 1.340(3) ?
N1 C5 . 1.344(3) ?
C1 C2 . 1.384(4) ?
C1 H1 . 0.9300 ?
C5 C4 . 1.379(4) ?
C5 H5 . 0.9300 ?
C2 C3 . 1.373(5) ?
C2 H2 . 0.9300 ?
C4 C3 . 1.362(5) ?
C4 H4 . 0.9300 ?
C3 H3 . 0.9300 ?

loop_
_geom_torsion_atom_site_label_1
_geom_torsion_atom_site_label_2
_geom_torsion_atom_site_label_3
_geom_torsion_atom_site_label_4
_geom_torsion_site_symmetry_1
_geom_torsion
_geom_torsion_publ_flag
F2 Ge1 N1 C1 . 57.7(2) yes
F2 Ge1 N1 C1 2_666 -122.3(2) yes
F1 Ge1 N1 C1 2_666 147.7(2) yes
F1 Ge1 N1 C1 . -32.3(2) yes
N1 Ge1 N1 C1 2_666 -8E1(10) ?
F2 Ge1 N1 C5 . -122.6(2) ?
F2 Ge1 N1 C5 2_666 57.4(2) ?
F1 Ge1 N1 C5 2_666 -32.6(2) ?
F1 Ge1 N1 C5 . 147.4(2) ?
N1 Ge1 N1 C5 2_666 10E1(10) ?
C5 N1 C1 C2 . -0.1(5) ?
Ge1 N1 C1 C2 . 179.6(2) ?
C1 N1 C5 C4 . -0.7(5) ?
Ge1 N1 C5 C4 . 179.6(2) ?
N1 C1 C2 C3 . 0.7(5) ?
N1 C5 C4 C3 . 1.0(5) ?
C5 C4 C3 C2 . -0.5(6) ?
C1 C2 C3 C4 . -0.4(6) ?
